data_7018229
loop_
_publ_author_name
'Knight, Fergus R.'
'Athukorala Arachchige, Kasun S.'
'Randall, Rebecca A. M.'
'B\"uhl, Michael'
'Slawin, Alexandra M. Z.'
'Woollins, J. Derek'

_publ_section_title
;
 Exploring hypervalency and three-centre, four-electron bonding
 interactions: Reactions of acenaphthene chalcogen donors and dihalogen
 acceptors.
;
_journal_issue 11
_journal_name_full 'Dalton transactions (Cambridge, England : 2003)'
_journal_page_first 3154
_journal_page_last 3165
_journal_paper_doi 10.1039/c2dt12031c
_journal_volume 41
_journal_year 2012
_chemical_formula_moiety 'C24 H18 I2 S Se'
_chemical_formula_sum 'C24 H18 I2 S Se'
_chemical_formula_weight 671.24
_space_group_IT_number 14
_symmetry_cell_setting monoclinic
_symmetry_Int_Tables_number 14
_symmetry_space_group_name_Hall '-P 2yn'
_symmetry_space_group_name_H-M 'P 1 21/n 1'
_atom_sites_solution_hydrogens geom
_atom_sites_solution_primary direct
_atom_sites_solution_secondary difmap
_cell_angle_alpha 90.0000
_cell_angle_beta 96.485(9)
_cell_angle_gamma 90.0000
_cell_formula_units_Z 4
_cell_length_a 9.578(4)
_cell_length_b 8.184(3)
_cell_length_c 28.084(10)
_cell_measurement_reflns_used 9329
_cell_measurement_temperature 125
_cell_measurement_theta_max 29.13
_cell_measurement_theta_min 1.46
_cell_volume 2187.3(14)
_computing_cell_refinement 'CrystalClear-SM Expert 2.0 r6'
_computing_data_collection 'CrystalClear-SM Expert 2.0 r6 (Rigaku, 2010)'
_computing_data_reduction 'CrystalClear-SM Expert 2.0 r6'
_computing_molecular_graphics 'CrystalStructure 4.0'
_computing_publication_material 'CrystalStructure 4.0 (Rigaku, 2010)'
_computing_structure_refinement 'SHELXL97 (Sheldrick, 2008)'
_computing_structure_solution 'SHELXS97 (Sheldrick, 2008)'
_diffrn_ambient_temperature 125
_diffrn_detector_area_resol_mean 29.257
_diffrn_measured_fraction_theta_full 0.996
_diffrn_measured_fraction_theta_max 0.996
_diffrn_measurement_device_type 'Rigaku Saturn70'
_diffrn_measurement_method \w
_diffrn_radiation_type 'Mo K\a'
_diffrn_radiation_wavelength 0.71075
_diffrn_reflns_av_R_equivalents 0.0473
_diffrn_reflns_limit_h_max 11
_diffrn_reflns_limit_h_min -11
_diffrn_reflns_limit_k_max 9
_diffrn_reflns_limit_k_min -9
_diffrn_reflns_limit_l_max 33
_diffrn_reflns_limit_l_min -31
_diffrn_reflns_number 15951
_diffrn_reflns_theta_full 25.00
_diffrn_reflns_theta_max 25.00
_diffrn_standards_number 0
_exptl_absorpt_coefficient_mu 4.644
_exptl_absorpt_correction_T_max 0.911
_exptl_absorpt_correction_T_min 0.448
_exptl_absorpt_correction_type multi-scan
_exptl_absorpt_process_details 'REQAB (Rigaku, 1998)'
_exptl_crystal_colour red
_exptl_crystal_density_diffrn 2.038
_exptl_crystal_density_method 'not measured'
_exptl_crystal_description platelet
_exptl_crystal_F_000 1272.00
_exptl_crystal_size_max 0.240
_exptl_crystal_size_mid 0.040
_exptl_crystal_size_min 0.020
_refine_diff_density_max 1.660
_refine_diff_density_min -1.760
_refine_ls_extinction_method none
_refine_ls_goodness_of_fit_ref 1.215
_refine_ls_hydrogen_treatment constr
_refine_ls_number_parameters 253
_refine_ls_number_reflns 3848
_refine_ls_number_restraints 0
_refine_ls_R_factor_all 0.0529
_refine_ls_R_factor_gt 0.0411
_refine_ls_shift/su_max 0.001
_refine_ls_structure_factor_coef Fsqd
_refine_ls_weighting_details 'w = 1/[\s^2^(Fo^2^)+(0.0900P)^2^+0.0000P] where P=(Fo^2^+2Fc^2^)/3'
_refine_ls_weighting_scheme calc
_refine_ls_wR_factor_ref 0.1625
_reflns_number_gt 3502
_reflns_number_total 3848
_reflns_threshold_expression F^2^>2.0\s(F^2^)
_cod_data_source_file c2dt12031c.txt
_cod_data_source_block Ferg-115-B_off
_cod_original_cell_volume 2187.4(13)
_cod_database_code 7018229

loop_
_symmetry_equiv_pos_site_id
_symmetry_equiv_pos_as_xyz
1 +X,+Y,+Z
2 1/2-X,1/2+Y,1/2-Z
3 -X,-Y,-Z
4 1/2+X,1/2-Y,1/2+Z

loop_
_atom_site_label
_atom_site_type_symbol
_atom_site_fract_x
_atom_site_fract_y
_atom_site_fract_z
_atom_site_U_iso_or_equiv
_atom_site_adp_type
_atom_site_occupancy
_atom_site_symmetry_multiplicity
_atom_site_calc_flag
_atom_site_refinement_flags
I1 I 0.44017(4) 0.44093(5) 0.187097(16) 0.0251(2) Uani 1.0 4 d .
I2 I 0.21441(5) 0.62232(6) 0.215994(19) 0.0345(3) Uani 1.0 4 d .
Se1 Se 0.67832(7) 0.28576(8) 0.14957(3) 0.0254(3) Uani 1.0 4 d .
S1 S 0.90026(16) 0.44059(18) 0.08252(6) 0.0206(4) Uani 1.0 4 d .
C1 C 0.5835(7) 0.2502(8) 0.0853(3) 0.0205(14) Uani 1.0 4 d .
C2 C 0.4563(7) 0.1682(9) 0.0834(3) 0.0253(15) Uani 1.0 4 d .
C3 C 0.3707(7) 0.1374(9) 0.0407(3) 0.0288(17) Uani 1.0 4 d .
C4 C 0.4143(7) 0.1942(8) -0.0015(3) 0.0241(15) Uani 1.0 4 d .
C5 C 0.5437(7) 0.2792(8) 0.0002(3) 0.0185(14) Uani 1.0 4 d .
C6 C 0.5684(7) 0.3305(8) -0.0459(3) 0.0224(15) Uani 1.0 4 d .
C7 C 0.6901(7) 0.4141(9) -0.0516(3) 0.0272(16) Uani 1.0 4 d .
C8 C 0.7846(7) 0.4465(8) -0.0104(3) 0.0234(15) Uani 1.0 4 d .
C9 C 0.7623(7) 0.3953(8) 0.0352(3) 0.0228(15) Uani 1.0 4 d .
C10 C 0.6347(7) 0.3104(8) 0.0433(3) 0.0201(14) Uani 1.0 4 d .
C11 C 0.3474(8) 0.1843(9) -0.0520(3) 0.0273(16) Uani 1.0 4 d .
C12 C 0.4499(8) 0.2730(9) -0.0824(3) 0.0277(16) Uani 1.0 4 d .
C13 C 0.6765(7) 0.0649(8) 0.1745(3) 0.0243(15) Uani 1.0 4 d .
C14 C 0.5762(8) 0.0099(9) 0.2031(3) 0.0333(18) Uani 1.0 4 d .
C15 C 0.5867(7) -0.1293(10) 0.2241(3) 0.0308(18) Uani 1.0 4 d .
C16 C 0.7038(9) -0.2397(10) 0.2156(3) 0.038(2) Uani 1.0 4 d .
C17 C 0.8039(7) -0.1788(9) 0.1860(3) 0.0233(15) Uani 1.0 4 d .
C18 C 0.7913(7) -0.0370(10) 0.1673(3) 0.0327(18) Uani 1.0 4 d .
C19 C 0.9823(7) 0.2426(9) 0.0909(3) 0.0238(15) Uani 1.0 4 d .
C20 C 1.0758(7) 0.2259(10) 0.1318(3) 0.0311(17) Uani 1.0 4 d .
C21 C 1.1439(8) 0.0734(11) 0.1411(3) 0.036(2) Uani 1.0 4 d .
C22 C 1.1171(8) -0.0542(10) 0.1105(3) 0.0341(18) Uani 1.0 4 d .
C23 C 1.0225(8) -0.0357(9) 0.0698(3) 0.0298(16) Uani 1.0 4 d .
C24 C 0.9553(7) 0.1136(9) 0.0594(3) 0.0266(16) Uani 1.0 4 d .
H2 H 0.4266 0.1320 0.1120 0.0303 Uiso 1.0 4 calc R
H3 H 0.2868 0.0802 0.0407 0.0345 Uiso 1.0 4 calc R
H7 H 0.7095 0.4482 -0.0817 0.0327 Uiso 1.0 4 calc R
H8 H 0.8659 0.5051 -0.0141 0.0281 Uiso 1.0 4 calc R
H11A H 0.2564 0.2378 -0.0554 0.0328 Uiso 1.0 4 calc R
H11B H 0.3349 0.0713 -0.0620 0.0328 Uiso 1.0 4 calc R
H12A H 0.4845 0.1988 -0.1053 0.0332 Uiso 1.0 4 calc R
H12B H 0.4041 0.3648 -0.0995 0.0332 Uiso 1.0 4 calc R
H14 H 0.4994 0.0761 0.2070 0.0399 Uiso 1.0 4 calc R
H15 H 0.5213 -0.1606 0.2444 0.0370 Uiso 1.0 4 calc R
H16 H 0.7118 -0.3437 0.2289 0.0451 Uiso 1.0 4 calc R
H17 H 0.8797 -0.2440 0.1802 0.0280 Uiso 1.0 4 calc R
H18 H 0.8591 0.0002 0.1487 0.0392 Uiso 1.0 4 calc R
H20 H 1.0938 0.3131 0.1528 0.0373 Uiso 1.0 4 calc R
H21 H 1.2074 0.0607 0.1685 0.0438 Uiso 1.0 4 calc R
H22 H 1.1622 -0.1538 0.1169 0.0409 Uiso 1.0 4 calc R
H23 H 1.0036 -0.1237 0.0491 0.0357 Uiso 1.0 4 calc R
H24 H 0.8932 0.1260 0.0317 0.0319 Uiso 1.0 4 calc R

loop_
_atom_site_aniso_label
_atom_site_aniso_U_11
_atom_site_aniso_U_22
_atom_site_aniso_U_33
_atom_site_aniso_U_12
_atom_site_aniso_U_13
_atom_site_aniso_U_23
I1 0.0274(3) 0.0242(4) 0.0245(4) -0.00113(17) 0.0060(3) -0.00058(16)
I2 0.0347(4) 0.0340(4) 0.0365(4) 0.0082(2) 0.0118(3) 0.0009(2)
Se1 0.0240(4) 0.0275(5) 0.0255(5) -0.0032(3) 0.0064(3) -0.0013(3)
S1 0.0153(8) 0.0203(9) 0.0266(10) -0.0060(6) 0.0045(7) 0.0002(7)
C1 0.021(3) 0.019(3) 0.021(4) 0.003(3) 0.001(3) -0.004(3)
C2 0.023(4) 0.030(4) 0.025(4) -0.002(3) 0.010(3) -0.000(3)
C3 0.020(4) 0.031(4) 0.036(5) -0.002(3) 0.008(4) -0.000(3)
C4 0.024(4) 0.016(3) 0.033(5) -0.004(3) 0.004(3) -0.005(3)
C5 0.016(3) 0.017(4) 0.023(4) 0.001(3) 0.005(3) -0.001(3)
C6 0.023(4) 0.019(3) 0.024(4) 0.003(3) 0.001(3) 0.002(3)
C7 0.027(4) 0.034(4) 0.022(5) 0.001(3) 0.009(3) 0.009(3)
C8 0.016(3) 0.025(4) 0.030(5) -0.002(3) 0.009(3) 0.006(3)
C9 0.021(4) 0.019(3) 0.029(5) -0.002(3) 0.005(3) -0.003(3)
C10 0.018(3) 0.016(3) 0.028(4) -0.001(3) 0.010(3) -0.002(3)
C11 0.027(4) 0.029(4) 0.024(5) 0.001(3) -0.002(3) -0.004(3)
C12 0.033(4) 0.027(4) 0.023(5) 0.002(3) 0.002(4) -0.000(3)
C13 0.028(4) 0.026(4) 0.018(4) -0.005(3) -0.000(3) -0.002(3)
C14 0.025(4) 0.033(4) 0.042(5) -0.002(4) 0.007(4) -0.011(4)
C15 0.019(4) 0.060(6) 0.014(4) -0.018(4) 0.002(3) 0.003(4)
C16 0.048(5) 0.036(4) 0.025(5) -0.006(4) -0.013(4) 0.006(4)
C17 0.010(3) 0.038(4) 0.021(4) 0.005(3) -0.004(3) -0.009(3)
C18 0.021(4) 0.052(5) 0.026(5) -0.002(4) 0.007(3) -0.011(4)
C19 0.012(3) 0.034(4) 0.026(4) -0.005(3) 0.002(3) 0.004(3)
C20 0.021(4) 0.046(5) 0.026(5) -0.011(4) 0.003(3) -0.001(4)
C21 0.016(4) 0.061(6) 0.033(5) 0.001(4) 0.003(4) 0.012(4)
C22 0.023(4) 0.042(5) 0.039(5) 0.005(4) 0.009(4) 0.007(4)
C23 0.028(4) 0.035(4) 0.028(5) 0.002(4) 0.008(4) 0.004(4)
C24 0.019(4) 0.035(4) 0.026(5) 0.002(3) 0.005(3) 0.005(3)

loop_
_atom_type_symbol
_atom_type_description
_atom_type_scat_dispersion_real
_atom_type_scat_dispersion_imag
_atom_type_scat_source
C C 0.0033 0.0016
;
International Tables for Crystallography
(1992, Vol. C, Tables 4.2.6.8 and 6.1.1.4)
;
H H 0.0000 0.0000
;
International Tables for Crystallography
(1992, Vol. C, Table 6.1.1.4)
;
Se Se -0.0929 2.2259
;
International Tables for Crystallography
(1992, Vol. C, Tables 4.2.6.8 and 6.1.1.4)
;
I I -0.4742 1.8119
;
International Tables for Crystallography
(1992, Vol. C, Tables 4.2.6.8 and 6.1.1.4)
;
S S 0.1246 0.1234
;
International Tables for Crystallography
(1992, Vol. C, Tables 4.2.6.8 and 6.1.1.4)
;

loop_
_geom_angle_atom_site_label_1
_geom_angle_atom_site_label_2
_geom_angle_atom_site_label_3
_geom_angle
_geom_angle_publ_flag
I2 I1 Se1 173.16(3) yes
I1 Se1 C1 95.65(19) yes
I1 Se1 C13 103.7(3) yes
C1 Se1 C13 99.9(3) yes
C9 S1 C19 100.6(3) yes
Se1 C1 C2 115.0(5) yes
Se1 C1 C10 123.4(5) yes
C2 C1 C10 121.5(6) yes
C1 C2 C3 123.2(7) yes
C2 C3 C4 118.1(7) yes
C3 C4 C5 118.9(7) yes
C3 C4 C11 131.3(6) yes
C5 C4 C11 109.8(7) yes
C4 C5 C6 110.6(6) yes
C4 C5 C10 124.3(7) yes
C6 C5 C10 125.1(6) yes
C5 C6 C7 119.2(6) yes
C5 C6 C12 109.8(6) yes
C7 C6 C12 130.9(7) yes
C6 C7 C8 118.2(7) yes
C7 C8 C9 123.3(6) yes
S1 C9 C8 116.2(5) yes
S1 C9 C10 123.1(6) yes
C8 C9 C10 120.7(6) yes
C1 C10 C5 114.0(6) yes
C1 C10 C9 132.5(6) yes
C5 C10 C9 113.5(6) yes
C4 C11 C12 105.5(6) yes
C6 C12 C11 104.2(6) yes
Se1 C13 C14 122.9(6) yes
Se1 C13 C18 117.4(6) yes
C14 C13 C18 119.3(7) yes
C13 C14 C15 121.9(7) yes
C14 C15 C16 119.3(7) yes
C15 C16 C17 116.8(7) yes
C16 C17 C18 121.3(7) yes
C13 C18 C17 121.2(7) yes
S1 C19 C20 115.4(6) yes
S1 C19 C24 123.7(5) yes
C20 C19 C24 120.9(7) yes
C19 C20 C21 118.8(7) yes
C20 C21 C22 120.6(7) yes
C21 C22 C23 119.8(7) yes
C22 C23 C24 120.8(7) yes
C19 C24 C23 119.1(7) yes
C1 C2 H2 118.393 no
C3 C2 H2 118.393 no
C2 C3 H3 120.925 no
C4 C3 H3 120.957 no
C6 C7 H7 120.923 no
C8 C7 H7 120.921 no
C7 C8 H8 118.361 no
C9 C8 H8 118.364 no
C4 C11 H11A 110.650 no
C4 C11 H11B 110.659 no
C12 C11 H11A 110.641 no
C12 C11 H11B 110.631 no
H11A C11 H11B 108.767 no
C6 C12 H12A 110.909 no
C6 C12 H12B 110.918 no
C11 C12 H12A 110.902 no
C11 C12 H12B 110.906 no
H12A C12 H12B 108.943 no
C13 C14 H14 119.036 no
C15 C14 H14 119.057 no
C14 C15 H15 120.340 no
C16 C15 H15 120.337 no
C15 C16 H16 121.568 no
C17 C16 H16 121.594 no
C16 C17 H17 119.367 no
C18 C17 H17 119.358 no
C13 C18 H18 119.386 no
C17 C18 H18 119.390 no
C19 C20 H20 120.567 no
C21 C20 H20 120.590 no
C20 C21 H21 119.679 no
C22 C21 H21 119.696 no
C21 C22 H22 120.108 no
C23 C22 H22 120.087 no
C22 C23 H23 119.613 no
C24 C23 H23 119.604 no
C19 C24 H24 120.467 no
C23 C24 H24 120.469 no

loop_
_geom_bond_atom_site_label_1
_geom_bond_atom_site_label_2
_geom_bond_distance
_geom_bond_publ_flag
I1 I2 2.8168(10) yes
I1 Se1 2.9102(12) yes
Se1 C1 1.949(7) yes
Se1 C13 1.939(7) yes
S1 C9 1.803(7) yes
S1 C19 1.804(7) yes
C1 C2 1.387(9) yes
C1 C10 1.416(10) yes
C2 C3 1.398(10) yes
C3 C4 1.381(11) yes
C4 C5 1.418(9) yes
C4 C11 1.491(10) yes
C5 C6 1.406(10) yes
C5 C10 1.431(9) yes
C6 C7 1.376(10) yes
C6 C12 1.517(9) yes
C7 C8 1.410(10) yes
C8 C9 1.388(11) yes
C9 C10 1.446(9) yes
C11 C12 1.551(11) yes
C13 C14 1.394(11) yes
C13 C18 1.412(10) yes
C14 C15 1.282(11) yes
C15 C16 1.480(11) yes
C16 C17 1.428(11) yes
C17 C18 1.274(11) yes
C19 C20 1.381(10) yes
C19 C24 1.383(10) yes
C20 C21 1.419(11) yes
C21 C22 1.359(12) yes
C22 C23 1.385(11) yes
C23 C24 1.397(10) yes
C2 H2 0.930 no
C3 H3 0.930 no
C7 H7 0.930 no
C8 H8 0.930 no
C11 H11A 0.970 no
C11 H11B 0.970 no
C12 H12A 0.970 no
C12 H12B 0.970 no
C14 H14 0.930 no
C15 H15 0.930 no
C16 H16 0.930 no
C17 H17 0.930 no
C18 H18 0.930 no
C20 H20 0.930 no
C21 H21 0.930 no
C22 H22 0.930 no
C23 H23 0.930 no
C24 H24 0.930 no

loop_
_geom_contact_atom_site_label_1
_geom_contact_atom_site_label_2
_geom_contact_distance
_geom_contact_publ_flag
_geom_contact_site_symmetry_2
Se1 S1 3.252(2) no .
Se1 C9 3.514(8) no .
Se1 C19 3.522(7) no .
S1 C1 3.419(7) no .
C1 C4 2.809(10) no .
C2 C5 2.725(11) no .
C2 C13 3.238(10) no .
C3 C10 2.892(10) no .
C5 C8 2.728(9) no .
C6 C9 2.821(9) no .
C7 C10 2.901(11) no .
C9 C24 2.985(9) no .
C10 C19 3.489(9) no .
C10 C24 3.451(9) no .
C13 C16 2.747(11) no .
C14 C17 2.758(10) no .
C15 C18 2.767(11) no .
C19 C22 2.778(10) no .
C20 C23 2.770(11) no .
C21 C24 2.776(11) no .
C4 C4 3.575(9) no 3_655
C4 C8 3.540(9) no 3_665
C6 C10 3.530(9) no 3_665
C8 C4 3.540(9) no 3_665
C10 C6 3.530(9) no 3_665
C11 C18 3.568(11) no 3_655
C13 C16 3.550(11) no 2_655
C14 C16 3.574(11) no 2_655
C16 C13 3.550(11) no 2_645
C16 C14 3.574(11) no 2_645
C18 C11 3.568(11) no 3_655
I1 H2 3.2860 no .
I1 H14 3.0782 no .
Se1 H2 2.8174 no .
Se1 H14 3.0168 no .
Se1 H18 2.9101 no .
S1 H8 2.7460 no .
S1 H20 2.7551 no .
S1 H24 2.9410 no .
C1 H3 3.2828 no .
C2 H14 3.5287 no .
C3 H11A 2.9141 no .
C3 H11B 2.9172 no .
C4 H2 3.2172 no .
C4 H12A 3.0646 no .
C4 H12B 3.0782 no .
C5 H3 3.2607 no .
C5 H7 3.2489 no .
C5 H11A 3.0258 no .
C5 H11B 3.0266 no .
C5 H12A 3.0257 no .
C5 H12B 3.0464 no .
C5 H24 3.5894 no .
C6 H8 3.2222 no .
C6 H11A 3.0656 no .
C6 H11B 3.0792 no .
C7 H12A 2.9308 no .
C7 H12B 2.9411 no .
C8 H24 3.0131 no .
C9 H7 3.2944 no .
C9 H24 2.5431 no .
C10 H2 3.2710 no .
C10 H8 3.2925 no .
C10 H24 2.9481 no .
C11 H3 2.8616 no .
C12 H7 2.8692 no .
C13 H2 2.8572 no .
C13 H15 3.1835 no .
C13 H17 3.1831 no .
C14 H2 2.9604 no .
C14 H16 3.2218 no .
C14 H18 3.2579 no .
C15 H17 3.3254 no .
C16 H14 3.2350 no .
C16 H18 3.1986 no .
C17 H15 3.3232 no .
C18 H14 3.2582 no .
C18 H16 3.1898 no .
C19 H18 2.8979 no .
C19 H21 3.2484 no .
C19 H23 3.2342 no .
C20 H18 2.8580 no .
C20 H22 3.2552 no .
C20 H24 3.2429 no .
C21 H18 2.8240 no .
C21 H23 3.2096 no .
C22 H17 3.5242 no .
C22 H18 2.8383 no .
C22 H20 3.2494 no .
C22 H24 3.2571 no .
C23 H18 2.8695 no .
C23 H21 3.2143 no .
C24 H18 2.9193 no .
C24 H20 3.2437 no .
C24 H22 3.2565 no .
H2 H3 2.3180 no .
H2 H14 2.7182 no .
H3 H11A 2.9762 no .
H3 H11B 2.9736 no .
H7 H8 2.3297 no .
H7 H12A 2.9881 no .
H7 H12B 2.9907 no .
H8 H24 3.3562 no .
H11A H12A 2.7438 no .
H11A H12B 2.2391 no .
H11B H12A 2.2389 no .
H11B H12B 2.7344 no .
H14 H15 2.2041 no .
H15 H16 2.4375 no .
H16 H17 2.3715 no .
H17 H18 2.1860 no .
H17 H22 3.4808 no .
H18 H20 3.4007 no .
H18 H21 3.3562 no .
H18 H22 3.3767 no .
H18 H23 3.4122 no .
H18 H24 3.4939 no .
H20 H21 2.3529 no .
H21 H22 2.2860 no .
H22 H23 2.3113 no .
H23 H24 2.3277 no .
I1 H7 3.2680 no 3_665
I1 H12B 3.4099 no 3_665
I1 H16 3.2504 no 1_565
I1 H20 3.5085 no 1_455
I2 H14 3.1654 no 2_555
I2 H15 3.4503 no 1_565
I2 H15 3.5019 no 2_555
I2 H17 3.4291 no 1_465
I2 H20 3.2293 no 1_455
I2 H21 3.2857 no 2_655
I2 H22 3.3226 no 1_465
Se1 H12B 3.2446 no 3_665
S1 H8 3.1438 no 3_765
S1 H11A 3.0828 no 3_665
S1 H12B 3.4028 no 3_665
C1 H11B 2.8418 no 3_655
C1 H12B 3.1769 no 3_665
C2 H7 3.5162 no 3_665
C2 H11B 2.9108 no 3_655
C2 H12A 3.1054 no 3_655
C3 H11B 3.2929 no 3_655
C3 H12A 3.4951 no 3_655
C4 H11B 3.5654 no 3_655
C5 H11B 3.4838 no 3_655
C7 H22 3.2388 no 3_755
C8 H8 3.3636 no 3_765
C8 H11A 3.2272 no 3_665
C8 H23 3.5738 no 3_755
C9 H11A 3.0648 no 3_665
C9 H12B 3.2103 no 3_665
C10 H11B 3.1756 no 3_655
C10 H12B 3.1364 no 3_665
C11 H18 3.5135 no 3_655
C11 H23 3.4085 no 3_655
C11 H24 3.5191 no 3_655
C13 H11B 3.3390 no 3_655
C13 H12A 3.1832 no 3_655
C13 H16 2.8990 no 2_655
C14 H12A 3.2297 no 3_655
C14 H16 2.8862 no 2_655
C14 H21 3.5803 no 1_455
C15 H12A 3.3764 no 3_655
C15 H16 3.2179 no 2_655
C16 H12A 3.4202 no 3_655
C16 H12B 3.4610 no 3_655
C17 H12A 3.3728 no 3_655
C17 H12B 3.3294 no 3_655
C18 H11A 3.5307 no 3_655
C18 H11B 3.0789 no 3_655
C18 H12A 3.2757 no 3_655
C18 H16 3.3174 no 2_655
C19 H8 3.4263 no 3_765
C20 H2 3.5510 no 1_655
C21 H2 2.9547 no 1_655
C21 H3 3.2712 no 1_655
C22 H2 3.3286 no 1_655
C22 H3 2.9006 no 1_655
C23 H3 2.9049 no 1_655
C23 H11A 3.1294 no 3_655
C23 H11B 3.4182 no 3_655
C23 H23 3.5656 no 3_755
C23 H24 3.1357 no 3_755
C24 H3 3.2880 no 1_655
C24 H11A 3.5129 no 3_655
C24 H11B 3.1724 no 3_655
C24 H23 3.1160 no 3_755
H2 C20 3.5510 no 1_455
H2 C21 2.9547 no 1_455
H2 C22 3.3286 no 1_455
H2 H11B 3.2681 no 3_655
H2 H12A 2.8507 no 3_655
H2 H21 2.8310 no 1_455
H2 H22 3.4608 no 1_455
H3 C21 3.2712 no 1_455
H3 C22 2.9006 no 1_455
H3 C23 2.9049 no 1_455
H3 C24 3.2880 no 1_455
H3 H12A 3.5217 no 3_655
H3 H22 3.2007 no 1_455
H3 H23 3.2156 no 1_455
H3 H23 3.5552 no 3_655
H3 H24 3.0266 no 3_655
H7 I1 3.2680 no 3_665
H7 C2 3.5162 no 3_665
H7 H20 3.4926 no 3_765
H7 H22 2.9267 no 3_755
H8 S1 3.1438 no 3_765
H8 C8 3.3636 no 3_765
H8 C19 3.4263 no 3_765
H8 H8 2.6016 no 3_765
H8 H11A 3.1819 no 3_665
H8 H23 3.5428 no 3_755
H11A S1 3.0828 no 3_665
H11A C8 3.2272 no 3_665
H11A C9 3.0648 no 3_665
H11A C18 3.5307 no 3_655
H11A C23 3.1294 no 3_655
H11A C24 3.5129 no 3_655
H11A H8 3.1819 no 3_665
H11A H17 3.5983 no 3_655
H11A H18 3.3502 no 3_655
H11A H23 2.6845 no 3_655
H11A H24 3.4026 no 3_655
H11B C1 2.8418 no 3_655
H11B C2 2.9108 no 3_655
H11B C3 3.2929 no 3_655
H11B C4 3.5654 no 3_655
H11B C5 3.4838 no 3_655
H11B C10 3.1756 no 3_655
H11B C13 3.3390 no 3_655
H11B C18 3.0789 no 3_655
H11B C23 3.4182 no 3_655
H11B C24 3.1724 no 3_655
H11B H2 3.2681 no 3_655
H11B H18 2.9486 no 3_655
H11B H23 3.3307 no 3_655
H11B H24 2.9200 no 3_655
H12A C2 3.1054 no 3_655
H12A C3 3.4951 no 3_655
H12A C13 3.1832 no 3_655
H12A C14 3.2297 no 3_655
H12A C15 3.3764 no 3_655
H12A C16 3.4202 no 3_655
H12A C17 3.3728 no 3_655
H12A C18 3.2757 no 3_655
H12A H2 2.8507 no 3_655
H12A H3 3.5217 no 3_655
H12A H22 3.4552 no 3_755
H12B I1 3.4099 no 3_665
H12B Se1 3.2446 no 3_665
H12B S1 3.4028 no 3_665
H12B C1 3.1769 no 3_665
H12B C9 3.2103 no 3_665
H12B C10 3.1364 no 3_665
H12B C16 3.4610 no 3_655
H12B C17 3.3294 no 3_655
H12B H17 3.4788 no 3_655
H14 I2 3.1654 no 2_545
H14 H16 3.1931 no 2_655
H14 H17 3.5671 no 2_655
H14 H21 2.8854 no 1_455
H15 I2 3.4503 no 1_545
H15 I2 3.5019 no 2_545
H15 H20 3.2112 no 2_645
H16 I1 3.2504 no 1_545
H16 C13 2.8990 no 2_645
H16 C14 2.8862 no 2_645
H16 C15 3.2179 no 2_645
H16 C18 3.3174 no 2_645
H16 H14 3.1931 no 2_645
H17 I2 3.4291 no 1_645
H17 H11A 3.5983 no 3_655
H17 H12B 3.4788 no 3_655
H17 H14 3.5671 no 2_645
H18 C11 3.5135 no 3_655
H18 H11A 3.3502 no 3_655
H18 H11B 2.9486 no 3_655
H20 I1 3.5085 no 1_655
H20 I2 3.2293 no 1_655
H20 H7 3.4926 no 3_765
H20 H15 3.2112 no 2_655
H21 I2 3.2857 no 2_645
H21 C14 3.5803 no 1_655
H21 H2 2.8310 no 1_655
H21 H14 2.8854 no 1_655
H22 I2 3.3226 no 1_645
H22 C7 3.2388 no 3_755
H22 H2 3.4608 no 1_655
H22 H3 3.2007 no 1_655
H22 H7 2.9267 no 3_755
H22 H12A 3.4552 no 3_755
H23 C8 3.5738 no 3_755
H23 C11 3.4085 no 3_655
H23 C23 3.5656 no 3_755
H23 C24 3.1160 no 3_755
H23 H3 3.2156 no 1_655
H23 H3 3.5552 no 3_655
H23 H8 3.5428 no 3_755
H23 H11A 2.6845 no 3_655
H23 H11B 3.3307 no 3_655
H23 H23 3.4144 no 3_755
H23 H24 2.5744 no 3_755
H24 C11 3.5191 no 3_655
H24 C23 3.1357 no 3_755
H24 H3 3.0266 no 3_655
H24 H11A 3.4026 no 3_655
H24 H11B 2.9200 no 3_655
H24 H23 2.5744 no 3_755
H24 H24 3.5260 no 3_755

loop_
_geom_torsion_atom_site_label_1
_geom_torsion_atom_site_label_2
_geom_torsion_atom_site_label_3
_geom_torsion_atom_site_label_4
_geom_torsion
_geom_torsion_publ_flag
I1 Se1 C1 C2 -53.4(4) no
I1 Se1 C1 C10 123.2(4) no
I1 Se1 C13 C14 0.6(5) no
I1 Se1 C13 C18 -172.3(4) no
C1 Se1 C13 C14 -97.8(5) no
C1 Se1 C13 C18 89.3(5) no
C13 Se1 C1 C2 51.6(5) no
C13 Se1 C1 C10 -131.8(5) no
C9 S1 C19 C20 -167.2(5) no
C9 S1 C19 C24 12.4(6) no
C19 S1 C9 C8 -103.1(5) no
C19 S1 C9 C10 76.7(5) no
Se1 C1 C2 C3 177.4(5) no
Se1 C1 C10 C5 -176.1(4) no
Se1 C1 C10 C9 5.0(10) no
C2 C1 C10 C5 0.3(9) no
C2 C1 C10 C9 -178.6(6) no
C10 C1 C2 C3 0.7(10) no
C1 C2 C3 C4 -1.2(10) no
C2 C3 C4 C5 0.7(9) no
C2 C3 C4 C11 -178.9(6) no
C3 C4 C5 C6 -178.6(6) no
C3 C4 C5 C10 0.3(9) no
C3 C4 C11 C12 179.7(7) no
C5 C4 C11 C12 0.1(7) no
C11 C4 C5 C6 1.1(7) no
C11 C4 C5 C10 180.0(5) no
C4 C5 C6 C7 -179.4(5) no
C4 C5 C6 C12 -1.8(7) no
C4 C5 C10 C1 -0.8(9) no
C4 C5 C10 C9 178.4(5) no
C6 C5 C10 C1 178.0(6) no
C6 C5 C10 C9 -2.9(9) no
C10 C5 C6 C7 1.7(10) no
C10 C5 C6 C12 179.3(5) no
C5 C6 C7 C8 -0.8(9) no
C5 C6 C12 C11 1.7(7) no
C7 C6 C12 C11 179.0(7) no
C12 C6 C7 C8 -177.8(6) no
C6 C7 C8 C9 1.4(10) no
C7 C8 C9 S1 177.0(6) no
C7 C8 C9 C10 -2.8(10) no
S1 C9 C10 C1 2.5(10) no
S1 C9 C10 C5 -176.5(4) no
C8 C9 C10 C1 -177.7(6) no
C8 C9 C10 C5 3.3(9) no
C4 C11 C12 C6 -1.0(7) no
Se1 C13 C14 C15 -171.1(5) no
Se1 C13 C18 C17 174.1(5) no
C14 C13 C18 C17 1.0(11) no
C18 C13 C14 C15 1.7(11) no
C13 C14 C15 C16 -3.7(11) no
C14 C15 C16 C17 3.4(10) no
C15 C16 C17 C18 -0.9(10) no
C16 C17 C18 C13 -1.2(11) no
S1 C19 C20 C21 179.5(5) no
S1 C19 C24 C23 -178.7(5) no
C20 C19 C24 C23 0.9(11) no
C24 C19 C20 C21 -0.1(11) no
C19 C20 C21 C22 -0.3(11) no
C20 C21 C22 C23 -0.0(12) no
C21 C22 C23 C24 0.8(12) no
C22 C23 C24 C19 -1.2(11) no
